data_2217768
loop_
_publ_author_name
'Bruhn, Clemens'
'K\"uger, Thomas'
'Steinborn, Dirk'

_publ_section_title
;Dichlorido(9-methyladenine-\k<i>N</i>^7^)(\h^5^-pentamethylcyclopentadienyl)iridium(III)
 dichloromethane solvate
;
_journal_coeditor_code FJ2096
_journal_issue 3
_journal_name_full 'Acta Crystallographica Section E'
_journal_page_first m455
_journal_page_last m456
_journal_paper_doi 10.1107/S1600536808003760
_journal_volume 64
_journal_year 2008
_chemical_formula_iupac '[Ir (C10 H15) Cl2 (C6 H7 N5)] , C H2 Cl2'
_chemical_formula_moiety 'C16 H22 Cl2 Ir N5 , C H2 Cl2'
_chemical_formula_sum 'C17 H24 Cl4 Ir N5'
_chemical_formula_weight 632.41
_chemical_name_systematic
;
Dichlorido(9-methyladenine-\k<i>N</i>^7^)(\h^5^-
pentamethylcyclopentadienyl)iridium(III) dichloromethane solvate
;
_space_group_IT_number 2
_symmetry_cell_setting triclinic
_symmetry_space_group_name_Hall '-P 1'
_symmetry_space_group_name_H-M 'P -1'
_atom_sites_solution_hydrogens geom
_atom_sites_solution_primary direct
_atom_sites_solution_secondary difmap
_audit_creation_method SHELXL97
_cell_angle_alpha 71.338(15)
_cell_angle_beta 83.83(3)
_cell_angle_gamma 78.003(14)
_cell_formula_units_Z 2
_cell_length_a 7.294(2)
_cell_length_b 11.8698(14)
_cell_length_c 13.649(3)
_cell_measurement_pressure 100.0(10)
_cell_measurement_reflns_used 32
_cell_measurement_temperature 200(2)
_cell_measurement_theta_max 18.9
_cell_measurement_theta_min 6.5
_cell_volume 1094.1(4)
_computing_cell_refinement 'STADI4 (Stoe & Cie, 2002)'
_computing_data_collection 'STADI4 (Stoe & Cie, 2002)'
_computing_data_reduction 'X-RED (Stoe & Cie, 2002)'
_computing_molecular_graphics 'DIAMOND (Brandenburg, 1999)'
_computing_publication_material 'SHELXL97 (Sheldrick, 2008)'
_computing_structure_refinement 'SHELXL97 (Sheldrick, 2008)'
_computing_structure_solution 'SHELXS97 (Sheldrick, 2008)'
_diffrn_ambient_temperature 200(2)
_diffrn_measured_fraction_theta_full 0.992
_diffrn_measured_fraction_theta_max 0.992
_diffrn_measurement_device_type 'Stoe STADI-4'
_diffrn_measurement_method 'profile data from \w/2\q'
_diffrn_radiation_monochromator graphite
_diffrn_radiation_source 'fine-focus sealed tube'
_diffrn_radiation_type MoK\a
_diffrn_radiation_wavelength 0.71073
_diffrn_reflns_av_R_equivalents 0.0683
_diffrn_reflns_av_sigmaI/netI 0.0655
_diffrn_reflns_limit_h_max 8
_diffrn_reflns_limit_h_min -8
_diffrn_reflns_limit_k_max 14
_diffrn_reflns_limit_k_min -13
_diffrn_reflns_limit_l_max 16
_diffrn_reflns_limit_l_min -8
_diffrn_reflns_number 4132
_diffrn_reflns_theta_full 24.97
_diffrn_reflns_theta_max 24.97
_diffrn_reflns_theta_min 1.58
_diffrn_standards_decay_% 0
_diffrn_standards_interval_time 60
_diffrn_standards_number 1
_exptl_absorpt_coefficient_mu 6.603
_exptl_absorpt_correction_T_max 0.43
_exptl_absorpt_correction_T_min 0.32
_exptl_absorpt_correction_type multi-scan
_exptl_absorpt_process_details '(X-RED; Stoe & Cie, 2002)'
_exptl_crystal_colour colourless
_exptl_crystal_density_diffrn 1.920
_exptl_crystal_density_method 'not measured'
_exptl_crystal_description block
_exptl_crystal_F_000 612
_exptl_crystal_size_max 0.19
_exptl_crystal_size_mid 0.15
_exptl_crystal_size_min 0.13
_refine_diff_density_max 2.869
_refine_diff_density_min -3.413
_refine_ls_extinction_method none
_refine_ls_goodness_of_fit_ref 1.126
_refine_ls_hydrogen_treatment constr
_refine_ls_matrix_type full
_refine_ls_number_constraints 0
_refine_ls_number_parameters 250
_refine_ls_number_reflns 3807
_refine_ls_number_restraints 0
_refine_ls_restrained_S_all 1.126
_refine_ls_R_factor_all 0.0625
_refine_ls_R_factor_gt 0.0468
_refine_ls_shift/su_max 0.000
_refine_ls_shift/su_mean 0.000
_refine_ls_structure_factor_coef Fsqd
_refine_ls_weighting_details 'calc w = 1/[\s^2^(Fo^2^)+(0.0666P)^2^] where P=(Fo^2^+2Fc^2^)/3'
_refine_ls_weighting_scheme calc
_refine_ls_wR_factor_gt 0.1090
_refine_ls_wR_factor_ref 0.1250
_reflns_number_gt 3246
_reflns_number_total 3807
_reflns_threshold_expression I>2\s(I)
_cod_data_source_file fj2096.cif
_cod_data_source_block I
_cod_original_cell_volume 1094.0(4)
_cod_database_code 2217768
_cod_database_fobs_code 2217768

loop_
_symmetry_equiv_pos_as_xyz
'x, y, z'
'-x, -y, -z'

loop_
_atom_site_type_symbol
_atom_site_label
_atom_site_fract_x
_atom_site_fract_y
_atom_site_fract_z
_atom_site_U_iso_or_equiv
_atom_site_adp_type
_atom_site_calc_flag
_atom_site_refinement_flags
_atom_site_occupancy
C C2 0.9961(15) -0.0640(10) 0.7978(9) 0.030(2) Uani d . 1
H H2 1.0628 -0.1450 0.8165 0.036 Uiso calc R 1
C C4 0.8452(14) 0.0945(9) 0.6832(8) 0.023(2) Uani d . 1
C C5 0.7931(13) 0.1571(8) 0.7549(7) 0.019(2) Uani d . 1
C C6 0.8617(15) 0.0991(9) 0.8549(8) 0.026(2) Uani d . 1
C C8 0.6814(13) 0.2726(9) 0.6092(8) 0.020(2) Uani d . 1
H H8 0.6198 0.3402 0.5573 0.024 Uiso calc R 1
C C9 0.7869(16) 0.1435(10) 0.4929(8) 0.029(2) Uani d . 1
H H9A 0.7137 0.2109 0.4416 0.035 Uiso calc R 1
H H9B 0.7375 0.0696 0.5034 0.035 Uiso calc R 1
H H9C 0.9185 0.1318 0.4682 0.035 Uiso calc R 1
C C10 0.2376(14) 0.3257(10) 0.7454(8) 0.028(2) Uani d . 1
C C11 0.3065(16) 0.2573(10) 0.8485(9) 0.030(3) Uani d . 1
C C12 0.2955(15) 0.3417(11) 0.9036(8) 0.031(3) Uani d . 1
C C13 0.2174(16) 0.4615(11) 0.8368(10) 0.037(3) Uani d . 1
C C14 0.1805(14) 0.4482(10) 0.7419(9) 0.030(3) Uani d . 1
C C15 0.213(2) 0.2713(14) 0.6624(11) 0.053(4) Uani d . 1
H H15A 0.2482 0.3242 0.5945 0.064 Uiso calc R 1
H H15B 0.0821 0.2632 0.6635 0.064 Uiso calc R 1
H H15C 0.2941 0.1914 0.6754 0.064 Uiso calc R 1
C C16 0.3688(18) 0.1234(10) 0.8885(11) 0.045(3) Uani d . 1
H H16A 0.4789 0.1048 0.9301 0.054 Uiso calc R 1
H H16B 0.4014 0.0907 0.8301 0.054 Uiso calc R 1
H H16C 0.2671 0.0869 0.9315 0.054 Uiso calc R 1
C C17 0.3513(19) 0.3108(14) 1.0118(9) 0.050(4) Uani d . 1
H H17A 0.4030 0.3772 1.0197 0.060 Uiso calc R 1
H H17B 0.4465 0.2366 1.0282 0.060 Uiso calc R 1
H H17C 0.2412 0.2982 1.0591 0.060 Uiso calc R 1
C C18 0.180(2) 0.5756(12) 0.8658(13) 0.060(4) Uani d . 1
H H18A 0.2126 0.6420 0.8067 0.072 Uiso calc R 1
H H18B 0.2555 0.5651 0.9243 0.072 Uiso calc R 1
H H18C 0.0464 0.5946 0.8855 0.072 Uiso calc R 1
C C19 0.0889(17) 0.5477(13) 0.6515(12) 0.056(4) Uani d . 1
H H19A 0.0830 0.6263 0.6621 0.068 Uiso calc R 1
H H19B -0.0383 0.5361 0.6462 0.068 Uiso calc R 1
H H19C 0.1627 0.5454 0.5876 0.068 Uiso calc R 1
C C20 0.331(2) 0.2130(12) 0.3148(10) 0.045(3) Uani d . 1
H H20A 0.2167 0.2111 0.2826 0.053 Uiso calc R 1
H H20B 0.3533 0.2972 0.2903 0.053 Uiso calc R 1
Cl Cl1 0.5584(4) 0.5480(2) 0.6167(2) 0.0268(5) Uani d . 1
Cl Cl2 0.7133(4) 0.4366(2) 0.8520(2) 0.0289(6) Uani d . 1
Cl Cl3 0.2938(5) 0.1691(3) 0.4491(3) 0.0505(8) Uani d . 1
Cl Cl4 0.5213(6) 0.1194(4) 0.2750(4) 0.0745(12) Uani d . 1
N N1 0.9631(12) -0.0139(8) 0.8738(7) 0.027(2) Uani d . 1
N N3 0.9494(13) -0.0174(7) 0.6998(7) 0.029(2) Uani d . 1
N N6 0.8322(13) 0.1512(8) 0.9311(7) 0.031(2) Uani d . 1
H H6A 0.8789 0.1115 0.9921 0.037 Uiso calc R 1
H H6B 0.7663 0.2249 0.9199 0.037 Uiso calc R 1
N N7 0.6850(11) 0.2692(7) 0.7069(6) 0.0188(17) Uani d . 1
N N9 0.7732(12) 0.1709(8) 0.5912(6) 0.0233(18) Uani d . 1
Ir Ir 0.47641(5) 0.39087(3) 0.76639(3) 0.01833(15) Uani d . 1

loop_
_atom_site_aniso_label
_atom_site_aniso_U_11
_atom_site_aniso_U_22
_atom_site_aniso_U_33
_atom_site_aniso_U_12
_atom_site_aniso_U_13
_atom_site_aniso_U_23
C2 0.030(6) 0.026(6) 0.033(6) 0.002(5) -0.006(5) -0.011(5)
C4 0.025(5) 0.024(5) 0.026(5) -0.008(4) -0.003(4) -0.011(4)
C5 0.022(5) 0.017(5) 0.017(5) -0.004(4) 0.001(4) -0.006(4)
C6 0.028(6) 0.023(5) 0.021(5) 0.002(4) -0.003(4) -0.003(4)
C8 0.014(5) 0.017(5) 0.025(5) 0.002(4) -0.004(4) -0.004(4)
C9 0.043(7) 0.025(6) 0.022(5) -0.009(5) 0.006(5) -0.011(4)
C10 0.018(5) 0.040(7) 0.029(6) -0.016(5) 0.005(4) -0.011(5)
C11 0.033(6) 0.025(6) 0.035(6) -0.017(5) 0.016(5) -0.009(5)
C12 0.026(6) 0.043(7) 0.025(6) -0.013(5) 0.010(4) -0.012(5)
C13 0.023(6) 0.030(6) 0.053(8) 0.005(5) 0.012(5) -0.015(6)
C14 0.018(5) 0.028(6) 0.037(6) 0.006(4) -0.002(4) -0.004(5)
C15 0.055(9) 0.069(10) 0.053(9) -0.046(8) 0.006(7) -0.026(8)
C16 0.048(8) 0.015(6) 0.064(9) -0.014(5) 0.005(6) 0.001(6)
C17 0.041(7) 0.074(10) 0.029(7) -0.006(7) 0.006(6) -0.013(7)
C18 0.054(9) 0.041(8) 0.092(12) 0.003(7) 0.027(8) -0.047(8)
C19 0.019(6) 0.057(9) 0.068(10) -0.001(6) 0.000(6) 0.012(7)
C20 0.054(8) 0.037(7) 0.047(8) -0.007(6) -0.001(6) -0.020(6)
Cl1 0.0323(14) 0.0227(13) 0.0256(13) -0.0081(10) -0.0010(10) -0.0057(10)
Cl2 0.0349(14) 0.0274(13) 0.0295(14) -0.0074(11) -0.0051(11) -0.0136(11)
Cl3 0.055(2) 0.0467(19) 0.058(2) -0.0206(16) 0.0060(16) -0.0227(16)
Cl4 0.071(3) 0.081(3) 0.072(3) 0.008(2) 0.009(2) -0.042(2)
N1 0.028(5) 0.018(4) 0.033(5) 0.000(4) -0.002(4) -0.008(4)
N3 0.032(5) 0.015(4) 0.040(6) 0.001(4) 0.000(4) -0.013(4)
N6 0.043(6) 0.023(5) 0.023(5) 0.011(4) -0.009(4) -0.011(4)
N7 0.021(4) 0.010(4) 0.020(4) 0.004(3) -0.002(3) -0.001(3)
N9 0.029(5) 0.022(4) 0.019(4) -0.006(4) 0.005(3) -0.008(4)
Ir 0.0201(2) 0.0154(2) 0.0201(2) -0.00199(14) 0.00201(14) -0.00814(15)

loop_
_atom_type_symbol
_atom_type_description
_atom_type_scat_dispersion_real
_atom_type_scat_dispersion_imag
_atom_type_scat_source
C C 0.0033 0.0016 'International Tables Vol C Tables 4.2.6.8 and 6.1.1.4'
H H 0.0000 0.0000 'International Tables Vol C Tables 4.2.6.8 and 6.1.1.4'
Cl Cl 0.1484 0.1585 'International Tables Vol C Tables 4.2.6.8 and 6.1.1.4'
N N 0.0061 0.0033 'International Tables Vol C Tables 4.2.6.8 and 6.1.1.4'
Ir Ir -1.4442 7.9887 'International Tables Vol C Tables 4.2.6.8 and 6.1.1.4'

loop_
_geom_angle_atom_site_label_1
_geom_angle_atom_site_label_2
_geom_angle_atom_site_label_3
_geom_angle
_geom_angle_publ_flag
N3 C2 N1 129.5(10) no
N3 C2 H2 115.3 no
N1 C2 H2 115.3 no
N3 C4 N9 127.0(9) no
N3 C4 C5 127.0(10) no
N9 C4 C5 106.0(9) no
C4 C5 N7 108.9(8) no
C4 C5 C6 116.4(9) no
N7 C5 C6 134.6(9) no
N1 C6 N6 119.0(9) no
N1 C6 C5 117.6(9) no
N6 C6 C5 123.4(9) no
N7 C8 N9 112.9(8) no
N7 C8 H8 123.5 no
N9 C8 H8 123.5 no
N9 C9 H9A 109.5 no
N9 C9 H9B 109.5 no
H9A C9 H9B 109.5 no
N9 C9 H9C 109.5 no
H9A C9 H9C 109.5 no
H9B C9 H9C 109.5 no
C14 C10 C11 107.9(10) no
C14 C10 C15 126.5(11) no
C11 C10 C15 125.3(11) no
C14 C10 Ir 71.7(6) no
C11 C10 Ir 71.5(6) no
C15 C10 Ir 127.3(8) no
C12 C11 C10 107.0(10) no
C12 C11 C16 126.9(11) no
C10 C11 C16 126.1(11) no
C12 C11 Ir 70.8(6) no
C10 C11 Ir 68.7(5) no
C16 C11 Ir 127.4(8) no
C11 C12 C13 108.4(10) no
C11 C12 C17 125.0(12) no
C13 C12 C17 126.6(12) no
C11 C12 Ir 70.9(6) no
C13 C12 Ir 70.1(6) no
C17 C12 Ir 125.7(8) no
C14 C13 C12 107.3(10) no
C14 C13 C18 127.1(12) no
C12 C13 C18 125.6(13) no
C14 C13 Ir 70.6(6) no
C12 C13 Ir 70.4(6) no
C18 C13 Ir 125.4(9) no
C13 C14 C10 109.4(10) no
C13 C14 C19 125.8(12) no
C10 C14 C19 124.7(12) no
C13 C14 Ir 71.1(6) no
C10 C14 Ir 69.7(6) no
C19 C14 Ir 126.8(8) no
C10 C15 H15A 109.5 no
C10 C15 H15B 109.5 no
H15A C15 H15B 109.5 no
C10 C15 H15C 109.5 no
H15A C15 H15C 109.5 no
H15B C15 H15C 109.5 no
C11 C16 H16A 109.5 no
C11 C16 H16B 109.5 no
H16A C16 H16B 109.5 no
C11 C16 H16C 109.5 no
H16A C16 H16C 109.5 no
H16B C16 H16C 109.5 no
C12 C17 H17A 109.5 no
C12 C17 H17B 109.5 no
H17A C17 H17B 109.5 no
C12 C17 H17C 109.5 no
H17A C17 H17C 109.5 no
H17B C17 H17C 109.5 no
C13 C18 H18A 109.5 no
C13 C18 H18B 109.5 no
H18A C18 H18B 109.5 no
C13 C18 H18C 109.5 no
H18A C18 H18C 109.5 no
H18B C18 H18C 109.5 no
C14 C19 H19A 109.5 no
C14 C19 H19B 109.5 no
H19A C19 H19B 109.5 no
C14 C19 H19C 109.5 no
H19A C19 H19C 109.5 no
H19B C19 H19C 109.5 no
Cl4 C20 Cl3 112.3(8) no
Cl4 C20 H20A 109.2 no
Cl3 C20 H20A 109.2 no
Cl4 C20 H20B 109.2 no
Cl3 C20 H20B 109.2 no
H20A C20 H20B 107.9 no
C2 N1 C6 119.0(9) no
C2 N3 C4 110.4(9) no
C6 N6 H6A 120.0 no
C6 N6 H6B 120.0 no
H6A N6 H6B 120.0 no
C8 N7 C5 104.9(8) no
C8 N7 Ir 119.3(6) no
C5 N7 Ir 132.2(6) no
C8 N9 C4 107.2(8) no
C8 N9 C9 126.4(9) no
C4 N9 C9 126.3(9) no
C10 Ir N7 97.3(4) no
C10 Ir C14 38.6(4) no
N7 Ir C14 130.7(4) no
C10 Ir C13 65.1(5) no
N7 Ir C13 160.2(4) no
C14 Ir C13 38.3(5) no
C10 Ir C12 65.4(4) no
N7 Ir C12 126.5(4) no
C14 Ir C12 64.8(4) no
C13 Ir C12 39.4(4) no
C10 Ir C11 39.9(4) no
N7 Ir C11 95.5(4) no
C14 Ir C11 65.2(4) no
C13 Ir C11 65.3(4) no
C12 Ir C11 38.3(4) no
C10 Ir Cl1 112.7(3) no
N7 Ir Cl1 86.0(2) yes
C14 Ir Cl1 93.1(3) no
C13 Ir Cl1 108.6(3) no
C12 Ir Cl1 147.4(3) no
C11 Ir Cl1 152.5(3) no
C10 Ir Cl2 160.2(3) no
N7 Ir Cl2 91.0(2) yes
C14 Ir Cl2 138.2(3) no
C13 Ir Cl2 103.0(4) no
C12 Ir Cl2 95.2(3) no
C11 Ir Cl2 121.6(3) no
Cl1 Ir Cl2 85.72(9) yes

loop_
_geom_bond_atom_site_label_1
_geom_bond_atom_site_label_2
_geom_bond_distance
_geom_bond_publ_flag
C2 N3 1.325(14) no
C2 N1 1.331(14) no
C2 H2 0.9500 no
C4 N3 1.348(13) no
C4 N9 1.375(13) no
C4 C5 1.386(14) no
C5 N7 1.392(12) no
C5 C6 1.410(14) no
C6 N1 1.349(13) no
C6 N6 1.349(14) no
C8 N7 1.325(13) no
C8 N9 1.335(13) no
C8 H8 0.9500 no
C9 N9 1.467(13) no
C9 H9A 0.9800 no
C9 H9B 0.9800 no
C9 H9C 0.9800 no
C10 C14 1.414(16) no
C10 C11 1.463(16) no
C10 C15 1.514(17) no
C10 Ir 2.127(10) yes
C11 C12 1.419(16) no
C11 C16 1.493(15) no
C11 Ir 2.165(10) yes
C12 C13 1.458(16) no
C12 C17 1.484(16) no
C12 Ir 2.164(10) yes
C13 C14 1.413(17) no
C13 C18 1.494(17) no
C13 Ir 2.159(11) yes
C14 C19 1.510(16) no
C14 Ir 2.153(10) yes
C15 H15A 0.9800 no
C15 H15B 0.9800 no
C15 H15C 0.9800 no
C16 H16A 0.9800 no
C16 H16B 0.9800 no
C16 H16C 0.9800 no
C17 H17A 0.9800 no
C17 H17B 0.9800 no
C17 H17C 0.9800 no
C18 H18A 0.9800 no
C18 H18B 0.9800 no
C18 H18C 0.9800 no
C19 H19A 0.9800 no
C19 H19B 0.9800 no
C19 H19C 0.9800 no
C20 Cl4 1.743(13) no
C20 Cl3 1.745(13) no
C20 H20A 0.9900 no
C20 H20B 0.9900 no
Cl1 Ir 2.402(3) yes
Cl2 Ir 2.423(3) yes
N6 H6A 0.8800 no
N6 H6B 0.8800 no
N7 Ir 2.152(8) yes

loop_
_geom_hbond_atom_site_label_D
_geom_hbond_atom_site_label_H
_geom_hbond_atom_site_label_A
_geom_hbond_site_symmetry_A
_geom_hbond_distance_DH
_geom_hbond_distance_HA
_geom_hbond_distance_DA
_geom_hbond_angle_DHA
_geom_hbond_publ_flag
N6 H6A N1 2_757 0.8800 2.1400 3.007(13) 170.00 yes
N6 H6B Cl2 . 0.8800 2.3500 3.168(10) 155.00 yes
C8 H8 Cl1 . 0.9500 2.7700 3.237(11) 111.00 yes
C8 H8 Cl1 2_666 0.9500 2.6500 3.537(11) 156.00 yes
C9 H9B Cl3 2_656 0.9800 2.7500 3.697(13) 163.00 yes
C20 H20B Cl1 2_666 0.9900 2.7500 3.519(15) 135.00 yes
